data_9009665
loop_
_publ_author_name
'Gualtieri, A. F.'

_publ_section_title
;
 Accuracy of XRPD QPA using the combined Rietveld-RIR method
;
_journal_name_full 'Journal of Applied Crystallography'
_journal_page_first 267
_journal_page_last 278
_journal_paper_doi 10.1107/S002188989901643X
_journal_volume 33
_journal_year 2000
_chemical_compound_source 'Napoli, Italy'
_chemical_formula_sum 'Al4 K O12 Si2'
_chemical_name_mineral Illite
_space_group_IT_number 15
_symmetry_space_group_name_Hall '-C 2yc'
_symmetry_space_group_name_H-M 'C 1 2/c 1'
_cell_angle_alpha 90
_cell_angle_beta 95.665
_cell_angle_gamma 90
_cell_length_a 5.2226
_cell_length_b 9.0183
_cell_length_c 20.143
_cell_formula_units_Z 4
_cell_volume 944.081
_database_code_amcsd 0012865
_exptl_crystal_density_diffrn 2.780
_cod_original_formula_sum 'K Al4 Si2 O12'
_cod_database_code 9009665

loop_
_space_group_symop_operation_xyz
x,y,z
1/2+x,1/2+y,z
x,-y,1/2+z
1/2+x,1/2-y,1/2+z
-x,y,1/2-z
1/2-x,1/2+y,1/2-z
-x,-y,-z
1/2-x,1/2-y,-z

loop_
_atom_site_label
_atom_site_fract_x
_atom_site_fract_y
_atom_site_fract_z
_atom_site_U_iso_or_equiv
K 0.00000 0.09010 0.25000 0.07500
Al1 0.44320 0.26350 0.13650 0.01100
Al2 0.25860 0.08280 0.00680 0.02700
Si 0.48250 0.92970 0.13700 0.02200
O1 0.46230 0.91940 0.05050 0.01500
O2 0.38350 0.26650 0.06630 0.04700
O3 0.42590 0.10390 0.15300 0.01200
O4 0.22260 0.83680 0.16850 0.04100
O5 0.27350 0.37220 0.16780 0.08000
O6 0.40800 0.56710 0.04540 0.05300

loop_
_cod_related_entry_id
_cod_related_entry_database
_cod_related_entry_code
1 AMCSD 0012865
